data_7231011
loop_
_publ_author_name
'Clulow, Rebecca'
'Lightfoot, Philip'

_publ_section_title
;
 New sarcosine--metal halide complexes related to ferroelectric TSCC
;
_journal_issue 28
_journal_name_full CrystEngComm
_journal_page_first 4012
_journal_paper_doi 10.1039/C8CE00719E
_journal_volume 20
_journal_year 2018
_chemical_formula_moiety 'C6 H18 Mg N2 O6, 2(Cl)'
_chemical_formula_sum 'C6 H18 Cl2 Mg N2 O6'
_chemical_formula_weight 309.43
_space_group_crystal_system triclinic
_space_group_IT_number 2
_space_group_name_Hall '-P 1'
_space_group_name_H-M_alt 'P -1'
_symmetry_space_group_name_Hall '-P 1'
_symmetry_space_group_name_H-M 'P -1'
_atom_sites_solution_hydrogens mixed
_audit_creation_method SHELXL-2014/7
_audit_update_record
;
2018-05-03 deposited with the CCDC.
2018-06-25 downloaded from the CCDC.
;
_cell_angle_alpha 84.365(12)
_cell_angle_beta 82.080(12)
_cell_angle_gamma 87.969(12)
_cell_formula_units_Z 1
_cell_length_a 4.7711(4)
_cell_length_b 5.3186(4)
_cell_length_c 13.5193(12)
_cell_measurement_reflns_used 837
_cell_measurement_temperature 173(2)
_cell_measurement_theta_max 27.5
_cell_measurement_theta_min 1.5
_cell_volume 338.06(5)
_computing_structure_refinement 'SHELXL-2014/7 (Sheldrick, 2014)'
_diffrn_ambient_temperature 173(2)
_diffrn_detector_area_resol_mean 13.6612
_diffrn_measured_fraction_theta_full 0.992
_diffrn_measured_fraction_theta_max 0.987
_diffrn_measurement_device_type 'Rigaku Mercury2 (2x2 bin mode)'
_diffrn_measurement_method 'profile data from \w-scans'
_diffrn_radiation_type MoK\a
_diffrn_radiation_wavelength 0.71075
_diffrn_reflns_av_R_equivalents 0.0467
_diffrn_reflns_av_unetI/netI 0.0650
_diffrn_reflns_Laue_measured_fraction_full 0.992
_diffrn_reflns_Laue_measured_fraction_max 0.987
_diffrn_reflns_limit_h_max 6
_diffrn_reflns_limit_h_min -6
_diffrn_reflns_limit_k_max 6
_diffrn_reflns_limit_k_min -6
_diffrn_reflns_limit_l_max 17
_diffrn_reflns_limit_l_min -17
_diffrn_reflns_number 3423
_diffrn_reflns_point_group_measured_fraction_full 0.992
_diffrn_reflns_point_group_measured_fraction_max 0.987
_diffrn_reflns_theta_full 25.242
_diffrn_reflns_theta_max 27.526
_diffrn_reflns_theta_min 1.528
_diffrn_source 'Sealed Tube'
_exptl_absorpt_coefficient_mu 0.543
_exptl_absorpt_correction_T_max 1.000
_exptl_absorpt_correction_T_min 0.783
_exptl_absorpt_correction_type multi-scan
_exptl_absorpt_process_details
'The program SADABS-2008/1 - G.M. Sheldrick was used to apply a multi-scan absorption correction.'
_exptl_crystal_colour colourless
_exptl_crystal_density_diffrn 1.520
_exptl_crystal_description platelet
_exptl_crystal_F_000 162
_exptl_crystal_size_max 0.32
_exptl_crystal_size_mid 0.10
_exptl_crystal_size_min 0.10
_refine_diff_density_max 0.688
_refine_diff_density_min -0.408
_refine_diff_density_rms 0.119
_refine_ls_extinction_method none
_refine_ls_goodness_of_fit_ref 1.639
_refine_ls_hydrogen_treatment mixed
_refine_ls_matrix_type full
_refine_ls_number_parameters 96
_refine_ls_number_reflns 1536
_refine_ls_number_restraints 4
_refine_ls_restrained_S_all 1.637
_refine_ls_R_factor_all 0.0920
_refine_ls_R_factor_gt 0.0625
_refine_ls_shift/su_max 0.001
_refine_ls_shift/su_mean 0.000
_refine_ls_structure_factor_coef Fsqd
_refine_ls_weighting_details 'w=1/[\s^2^(Fo^2^)+(0.1000P)^2^] where P=(Fo^2^+2Fc^2^)/3'
_refine_ls_weighting_scheme calc
_refine_ls_wR_factor_gt 0.2379
_refine_ls_wR_factor_ref 0.2468
_reflns_Friedel_coverage 0.000
_reflns_number_gt 1094
_reflns_number_total 1536
_reflns_threshold_expression 'I > 2\s(I)'
_cod_data_source_file c8ce00719e2.cif
_cod_data_source_block shelx_CCDC8
_cod_depositor_comments 'Adding full bibliography for 7231003--7231021.cif.'
_cod_database_code 7231011
_shelx_shelxl_version_number 2014/7
_shelx_space_group_comment
;
The symmetry employed for this shelxl refinement is uniquely defined
by the following loop, which should always be used as a source of
symmetry information in preference to the above space-group names.
They are only intended as comments.
;

loop_
_space_group_symop_operation_xyz
'x, y, z'
'-x, -y, -z'

loop_
_atom_site_label
_atom_site_type_symbol
_atom_site_fract_x
_atom_site_fract_y
_atom_site_fract_z
_atom_site_U_iso_or_equiv
_atom_site_adp_type
_atom_site_occupancy
_atom_site_site_symmetry_order
_atom_site_calc_flag
_atom_site_refinement_flags_posn
_atom_site_refinement_flags_adp
_atom_site_refinement_flags_occupancy
Mg1 Mg 0.0000 0.5000 0.5000 0.0157(6) Uani 1 2 d S . P
Cl1 Cl 0.1980(3) 0.2239(2) 0.17855(11) 0.0243(5) Uani 1 1 d . . .
O2 O 0.6735(8) 0.7256(7) 0.4456(3) 0.0186(9) Uani 1 1 d . . .
O1 O 0.2818(8) 0.6487(7) 0.3806(3) 0.0183(9) Uani 1 1 d . . .
O3 O -0.0707(9) 0.2176(7) 0.4116(3) 0.0228(9) Uani 1 1 d D . .
N1 N 0.5270(10) 0.7156(8) 0.1898(3) 0.0172(10) Uani 1 1 d D . .
C1 C 0.5398(11) 0.6979(9) 0.3748(4) 0.0157(11) Uani 1 1 d . . .
C2 C 0.7069(11) 0.7255(11) 0.2712(4) 0.0205(12) Uani 1 1 d . . .
H2A H 0.8033 0.8853 0.2617 0.025 Uiso 1 1 calc R U .
H2B H 0.8500 0.5914 0.2661 0.025 Uiso 1 1 calc R U .
C3 C 0.6942(14) 0.7320(12) 0.0883(4) 0.0292(14) Uani 1 1 d . . .
H3A H 0.8167 0.8740 0.0806 0.044 Uiso 1 1 calc R U .
H3B H 0.5682 0.7528 0.0384 0.044 Uiso 1 1 calc R U .
H3C H 0.8060 0.5798 0.0805 0.044 Uiso 1 1 calc R U .
H3 H 0.442(16) 0.549(8) 0.210(6) 0.05(2) Uiso 1 1 d D . .
H4 H 0.372(11) 0.840(11) 0.189(6) 0.05(2) Uiso 1 1 d D . .
H8 H 0.018(13) 0.200(12) 0.343(2) 0.030(18) Uiso 1 1 d D . .
H9 H -0.13(3) 0.050(11) 0.440(9) 0.12(4) Uiso 1 1 d D . .

loop_
_atom_site_aniso_label
_atom_site_aniso_U_11
_atom_site_aniso_U_22
_atom_site_aniso_U_33
_atom_site_aniso_U_23
_atom_site_aniso_U_13
_atom_site_aniso_U_12
Mg1 0.0180(13) 0.0125(12) 0.0165(13) 0.0001(9) -0.0026(10) -0.0030(9)
Cl1 0.0322(8) 0.0141(7) 0.0258(8) -0.0026(5) 0.0004(6) -0.0024(5)
O2 0.0180(19) 0.0140(17) 0.023(2) 0.0002(14) -0.0019(16) -0.0029(14)
O1 0.0167(19) 0.0180(19) 0.0194(19) 0.0009(15) -0.0001(15) -0.0049(14)
O3 0.032(2) 0.0160(19) 0.020(2) -0.0021(15) -0.0009(17) -0.0078(16)
N1 0.023(2) 0.012(2) 0.016(2) -0.0038(17) 0.0000(18) -0.0031(17)
C1 0.020(3) 0.007(2) 0.020(3) 0.0007(18) -0.004(2) 0.0011(19)
C2 0.019(3) 0.022(3) 0.019(3) -0.001(2) 0.001(2) -0.003(2)
C3 0.037(4) 0.032(3) 0.016(3) 0.002(2) 0.002(3) 0.000(3)

loop_
_atom_type_symbol
_atom_type_description
_atom_type_scat_dispersion_real
_atom_type_scat_dispersion_imag
_atom_type_scat_source
Mg Mg 0.0486 0.0363 'International Tables Vol C Tables 4.2.6.8 and 6.1.1.4'
Cl Cl 0.1484 0.1585 'International Tables Vol C Tables 4.2.6.8 and 6.1.1.4'
C C 0.0033 0.0016 'International Tables Vol C Tables 4.2.6.8 and 6.1.1.4'
N N 0.0061 0.0033 'International Tables Vol C Tables 4.2.6.8 and 6.1.1.4'
O O 0.0106 0.0060 'International Tables Vol C Tables 4.2.6.8 and 6.1.1.4'
H H 0.0000 0.0000 'International Tables Vol C Tables 4.2.6.8 and 6.1.1.4'

loop_
_geom_angle_atom_site_label_1
_geom_angle_atom_site_label_2
_geom_angle_atom_site_label_3
_geom_angle
_geom_angle_site_symmetry_1
_geom_angle_site_symmetry_3
O1 Mg1 O1 180.0 . 2_566
O1 Mg1 O3 87.23(14) . .
O1 Mg1 O3 92.77(15) 2_566 .
O1 Mg1 O3 92.77(15) . 2_566
O1 Mg1 O3 87.23(15) 2_566 2_566
O3 Mg1 O3 180.0 . 2_566
O1 Mg1 O2 90.24(14) . 2_666
O1 Mg1 O2 89.76(14) 2_566 2_666
O3 Mg1 O2 89.08(15) . 2_666
O3 Mg1 O2 90.92(15) 2_566 2_666
O1 Mg1 O2 89.76(14) . 1_455
O1 Mg1 O2 90.24(14) 2_566 1_455
O3 Mg1 O2 90.92(15) . 1_455
O3 Mg1 O2 89.08(15) 2_566 1_455
O2 Mg1 O2 180.00(19) 2_666 1_455
C1 O2 Mg1 129.7(3) . 1_655
C1 O1 Mg1 130.8(3) . .
Mg1 O3 H8 127(4) . .
Mg1 O3 H9 122(8) . .
H8 O3 H9 107(9) . .
C3 N1 C2 112.7(5) . .
C3 N1 H3 113(5) . .
C2 N1 H3 100(5) . .
C3 N1 H4 108(5) . .
C2 N1 H4 116(5) . .
H3 N1 H4 107(6) . .
O2 C1 O1 126.9(5) . .
O2 C1 C2 116.1(5) . .
O1 C1 C2 116.9(5) . .
N1 C2 C1 113.0(4) . .
N1 C2 H2A 109.0 . .
C1 C2 H2A 109.0 . .
N1 C2 H2B 109.0 . .
C1 C2 H2B 109.0 . .
H2A C2 H2B 107.8 . .
N1 C3 H3A 109.5 . .
N1 C3 H3B 109.5 . .
H3A C3 H3B 109.5 . .
N1 C3 H3C 109.5 . .
H3A C3 H3C 109.5 . .
H3B C3 H3C 109.5 . .

loop_
_geom_bond_atom_site_label_1
_geom_bond_atom_site_label_2
_geom_bond_distance
_geom_bond_site_symmetry_2
Mg1 O1 2.066(4) .
Mg1 O1 2.066(4) 2_566
Mg1 O3 2.073(4) .
Mg1 O3 2.073(4) 2_566
Mg1 O2 2.102(4) 2_666
Mg1 O2 2.102(4) 1_455
O2 C1 1.244(6) .
O2 Mg1 2.102(4) 1_655
O1 C1 1.257(6) .
O3 H8 0.97(2) .
O3 H9 0.97(2) .
N1 C3 1.485(7) .
N1 C2 1.492(7) .
N1 H3 0.98(2) .
N1 H4 0.98(2) .
C1 C2 1.510(7) .
C2 H2A 0.9700 .
C2 H2B 0.9700 .
C3 H3A 0.9600 .
C3 H3B 0.9600 .
C3 H3C 0.9600 .

loop_
_geom_hbond_atom_site_label_D
_geom_hbond_atom_site_label_H
_geom_hbond_atom_site_label_A
_geom_hbond_distance_DH
_geom_hbond_distance_HA
_geom_hbond_distance_DA
_geom_hbond_angle_DHA
_geom_hbond_site_symmetry_A
N1 H3 Cl1 0.98(2) 2.23(4) 3.124(4) 151(7) .
N1 H4 Cl1 0.98(2) 2.17(4) 3.079(5) 154(7) 1_565
